data_4304601
loop_
_publ_author_name
'Guang-Chuan Ou'
'Long Jiang'
'Xiao-Long Feng'
'Tong-Bu Lu'

_publ_section_title
;
Spontaneous Resolution of a Racemic Nickel(II) Complex and Helicity
Induction via Hydrogen Bonding: The Effect of Chiral Building Blocks on the
Helicity of One-Dimensional Chains
;
_journal_name_full 'Inorganic Chemistry'
_journal_page_first 2710
_journal_page_last 2718
_journal_paper_doi 10.1021/ic7021424
_journal_volume 47
_journal_year 2008
_chemical_absolute_configuration rmad
_chemical_formula_sum 'C29 H52 Cl N7 Ni O6'
_chemical_formula_weight 688.94
_chemical_name_systematic
; 
 ? 
;
_space_group_IT_number 4
_symmetry_cell_setting monoclinic
_symmetry_space_group_name_Hall 'P 2yb'
_symmetry_space_group_name_H-M 'P 1 21 1'
_atom_sites_solution_hydrogens geom
_atom_sites_solution_primary direct
_atom_sites_solution_secondary difmap
_audit_creation_method SHELXL-97
_cell_angle_alpha 90.00
_cell_angle_beta 101.089(3)
_cell_angle_gamma 90.00
_cell_formula_units_Z 2
_cell_length_a 9.5072(17)
_cell_length_b 14.552(3)
_cell_length_c 12.861(2)
_cell_measurement_reflns_used 6370
_cell_measurement_temperature 173(2)
_cell_measurement_theta_max 26.32
_cell_measurement_theta_min 2.18
_cell_volume 1746.1(5)
_computing_cell_refinement 'Bruker SMART'
_computing_data_collection 'Bruker SMART'
_computing_data_reduction 'Bruker SAINT'
_computing_molecular_graphics 'Bruker SHELXTL'
_computing_publication_material 'Bruker SHELXTL'
_computing_structure_refinement 'SHELXL-97 (Sheldrick, 1997)'
_computing_structure_solution 'SHELXS-97 (Sheldrick, 1990)'
_diffrn_ambient_temperature 173(2)
_diffrn_measured_fraction_theta_full 0.987
_diffrn_measured_fraction_theta_max 0.987
_diffrn_measurement_device_type 'CCD area detector'
_diffrn_measurement_method 'phi and omega scans'
_diffrn_radiation_monochromator graphite
_diffrn_radiation_source 'fine-focus sealed tube'
_diffrn_radiation_type MoK\a
_diffrn_radiation_wavelength 0.71073
_diffrn_reflns_av_R_equivalents 0.0268
_diffrn_reflns_av_sigmaI/netI 0.0573
_diffrn_reflns_limit_h_max 12
_diffrn_reflns_limit_h_min -12
_diffrn_reflns_limit_k_max 18
_diffrn_reflns_limit_k_min -18
_diffrn_reflns_limit_l_max 16
_diffrn_reflns_limit_l_min -16
_diffrn_reflns_number 13782
_diffrn_reflns_theta_full 27.18
_diffrn_reflns_theta_max 27.18
_diffrn_reflns_theta_min 1.61
_diffrn_standards_decay_% 0
_diffrn_standards_interval_count 0
_diffrn_standards_interval_time 0
_diffrn_standards_number 0
_exptl_absorpt_coefficient_mu 0.681
_exptl_absorpt_correction_T_max 0.8702
_exptl_absorpt_correction_T_min 0.7492
_exptl_absorpt_correction_type multi-scan
_exptl_absorpt_process_details 'SADABS (Sheldrick, 1996)'
_exptl_crystal_colour blue
_exptl_crystal_density_diffrn 1.310
_exptl_crystal_density_method 'not measured'
_exptl_crystal_description block
_exptl_crystal_F_000 736
_exptl_crystal_size_max 0.45
_exptl_crystal_size_mid 0.42
_exptl_crystal_size_min 0.21
_refine_diff_density_max 0.487
_refine_diff_density_min -0.280
_refine_diff_density_rms 0.077
_refine_ls_abs_structure_details 'Flack H D (1983), Acta Cryst. A39, 876-881'
_refine_ls_abs_structure_Flack 0.023(11)
_refine_ls_extinction_method none
_refine_ls_goodness_of_fit_ref 1.007
_refine_ls_hydrogen_treatment constr
_refine_ls_matrix_type full
_refine_ls_number_parameters 399
_refine_ls_number_reflns 7474
_refine_ls_number_restraints 1
_refine_ls_restrained_S_all 1.007
_refine_ls_R_factor_all 0.0513
_refine_ls_R_factor_gt 0.0376
_refine_ls_shift/su_max 0.001
_refine_ls_shift/su_mean 0.000
_refine_ls_structure_factor_coef Fsqd
_refine_ls_weighting_details 'calc w=1/[\s^2^(Fo^2^)+(0.0452P)^2^+0.0000P] where P=(Fo^2^+2Fc^2^)/3'
_refine_ls_weighting_scheme calc
_refine_ls_wR_factor_gt 0.0845
_refine_ls_wR_factor_ref 0.0906
_reflns_number_gt 6259
_reflns_number_total 7474
_reflns_threshold_expression >2sigma(I)
_cod_data_source_file ic7021424-file010.cif
_cod_data_source_block l705266m
_cod_depositor_comments
;
The following automatic conversions were performed:
'_symmetry_cell_setting' value 'Monoclinic' changed to 'monoclinic'
according to '/home/saulius/struct/CIF-dictionaries/cif_core.dic'
dictionary named 'cif_core.dic' version 2.4.1 from 2010-06-29.

Automatic conversion script
Id: cif_fix_enum 1527 2010-12-29 10:47:43Z saulius 
;
_cod_original_cell_volume 1746.0(6)
_cod_database_code 4304601

loop_
_symmetry_equiv_pos_as_xyz
'x, y, z'
'-x, y+1/2, -z'

loop_
_atom_site_label
_atom_site_type_symbol
_atom_site_fract_x
_atom_site_fract_y
_atom_site_fract_z
_atom_site_U_iso_or_equiv
_atom_site_adp_type
_atom_site_occupancy
_atom_site_symmetry_multiplicity
_atom_site_calc_flag
_atom_site_refinement_flags
_atom_site_disorder_assembly
_atom_site_disorder_group
C1 C 1.1843(3) 0.4075(2) 0.9839(2) 0.0326(7) Uani 1 1 d . . .
H1A H 1.1697 0.4745 0.9893 0.039 Uiso 1 1 calc R . .
H1B H 1.2848 0.3970 0.9765 0.039 Uiso 1 1 calc R . .
C2 C 1.1584(3) 0.36152(18) 1.0831(2) 0.0297(7) Uani 1 1 d . . .
H2A H 1.1773 0.2948 1.0794 0.036 Uiso 1 1 calc R . .
H2B H 1.2249 0.3869 1.1452 0.036 Uiso 1 1 calc R . .
C3 C 0.9733(3) 0.32445(19) 1.1866(2) 0.0303(7) Uani 1 1 d . . .
H3A H 0.9791 0.2574 1.1707 0.036 Uiso 1 1 calc R . .
C4 C 1.0770(3) 0.3437(3) 1.2913(2) 0.0407(6) Uani 1 1 d . . .
H4A H 1.1752 0.3299 1.2832 0.061 Uiso 1 1 calc R . .
H4B H 1.0518 0.3050 1.3473 0.061 Uiso 1 1 calc R . .
H4C H 1.0702 0.4086 1.3104 0.061 Uiso 1 1 calc R . .
C5 C 0.8203(3) 0.3451(3) 1.2005(2) 0.0345(6) Uani 1 1 d . . .
H5A H 0.8079 0.4126 1.1982 0.041 Uiso 1 1 calc R . .
H5B H 0.8118 0.3248 1.2725 0.041 Uiso 1 1 calc R . .
C6 C 0.6951(3) 0.3033(2) 1.1223(2) 0.0323(6) Uani 1 1 d . . .
C7 C 0.5554(3) 0.3254(2) 1.1619(2) 0.0418(8) Uani 1 1 d . . .
H7A H 0.5446 0.3922 1.1665 0.063 Uiso 1 1 calc R . .
H7B H 0.5595 0.2980 1.2320 0.063 Uiso 1 1 calc R . .
H7C H 0.4734 0.3001 1.1122 0.063 Uiso 1 1 calc R . .
C8 C 0.7082(3) 0.1988(2) 1.1174(3) 0.0362(7) Uani 1 1 d . . .
H8A H 0.7962 0.1827 1.0925 0.054 Uiso 1 1 calc R . .
H8B H 0.6252 0.1738 1.0684 0.054 Uiso 1 1 calc R . .
H8C H 0.7116 0.1728 1.1882 0.054 Uiso 1 1 calc R . .
C9 C 0.6350(3) 0.4345(2) 0.9982(2) 0.0347(7) Uani 1 1 d . . .
H9A H 0.6839 0.4737 1.0571 0.042 Uiso 1 1 calc R . .
H9B H 0.5312 0.4343 0.9997 0.042 Uiso 1 1 calc R . .
C10 C 0.6582(3) 0.4732(2) 0.8947(2) 0.0320(6) Uani 1 1 d . . .
H10A H 0.6078 0.4349 0.8354 0.038 Uiso 1 1 calc R . .
H10B H 0.6191 0.5364 0.8854 0.038 Uiso 1 1 calc R . .
C11 C 0.8431(3) 0.5137(2) 0.7932(2) 0.0288(7) Uani 1 1 d . . .
H11A H 0.7989 0.4731 0.7330 0.035 Uiso 1 1 calc R . .
C12 C 0.7803(4) 0.6105(2) 0.7737(3) 0.0395(8) Uani 1 1 d . . .
H12A H 0.6764 0.6082 0.7700 0.059 Uiso 1 1 calc R . .
H12B H 0.8004 0.6344 0.7068 0.059 Uiso 1 1 calc R . .
H12C H 0.8240 0.6510 0.8319 0.059 Uiso 1 1 calc R . .
C13 C 1.0045(3) 0.5185(2) 0.7975(2) 0.0309(6) Uani 1 1 d . . .
H13A H 1.0477 0.5502 0.8641 0.037 Uiso 1 1 calc R . .
H13B H 1.0204 0.5585 0.7385 0.037 Uiso 1 1 calc R . .
C14 C 1.0891(3) 0.4295(2) 0.7918(2) 0.0307(6) Uani 1 1 d . . .
C15 C 1.2436(3) 0.4556(2) 0.7845(3) 0.0383(7) Uani 1 1 d . . .
H15A H 1.2996 0.3996 0.7807 0.057 Uiso 1 1 calc R . .
H15B H 1.2868 0.4910 0.8474 0.057 Uiso 1 1 calc R . .
H15C H 1.2428 0.4928 0.7209 0.057 Uiso 1 1 calc R . .
C16 C 1.0258(3) 0.3746(2) 0.6930(2) 0.0367(7) Uani 1 1 d . . .
H16A H 0.9269 0.3573 0.6957 0.055 Uiso 1 1 calc R . .
H16B H 1.0830 0.3190 0.6900 0.055 Uiso 1 1 calc R . .
H16C H 1.0266 0.4121 0.6299 0.055 Uiso 1 1 calc R . .
C17 C 0.9521(3) 0.15116(18) 0.9119(2) 0.0254(6) Uani 1 1 d . . .
C18 C 0.8690(3) 0.1791(2) 0.8020(2) 0.0264(6) Uani 1 1 d . . .
H18A H 0.9413 0.1953 0.7579 0.032 Uiso 1 1 calc R . .
C19 C 0.7794(3) 0.0993(2) 0.7467(2) 0.0322(7) Uani 1 1 d . . .
H19A H 0.8391 0.0430 0.7551 0.039 Uiso 1 1 calc R . .
H19B H 0.6977 0.0884 0.7826 0.039 Uiso 1 1 calc R . .
C20 C 0.7219(3) 0.1150(2) 0.6296(2) 0.0303(6) Uani 1 1 d . . .
C21 C 0.8143(4) 0.1327(3) 0.5613(3) 0.0484(9) Uani 1 1 d . . .
H21A H 0.9141 0.1384 0.5889 0.058 Uiso 1 1 calc R . .
C22 C 0.7644(4) 0.1425(3) 0.4536(3) 0.0554(10) Uani 1 1 d . . .
H22A H 0.8298 0.1545 0.4079 0.067 Uiso 1 1 calc R . .
C23 C 0.6198(4) 0.1348(3) 0.4125(3) 0.0518(9) Uani 1 1 d . . .
H23A H 0.5848 0.1411 0.3385 0.062 Uiso 1 1 calc R . .
C24 C 0.5274(4) 0.1181(3) 0.4800(3) 0.0568(10) Uani 1 1 d . . .
H24A H 0.4276 0.1129 0.4524 0.068 Uiso 1 1 calc R . .
C25 C 0.5776(3) 0.1086(3) 0.5878(3) 0.0486(9) Uani 1 1 d . . .
H25A H 0.5119 0.0977 0.6335 0.058 Uiso 1 1 calc R . .
C26 C 0.5095(5) 0.3601(3) 0.5702(3) 0.0631(11) Uani 1 1 d . . .
C27 C 0.3574(5) 0.3468(6) 0.5370(4) 0.113(2) Uani 1 1 d . . .
H27A H 0.3222 0.3073 0.5882 0.169 Uiso 1 1 calc R . .
H27B H 0.3378 0.3175 0.4671 0.169 Uiso 1 1 calc R . .
H27C H 0.3087 0.4064 0.5331 0.169 Uiso 1 1 calc R . .
C28 C 0.1668(5) 0.0881(4) 0.5247(4) 0.0706(13) Uani 1 1 d . . .
C29 C 0.2032(6) 0.0047(4) 0.5841(4) 0.0919(17) Uani 1 1 d . . .
H29A H 0.1167 -0.0324 0.5817 0.138 Uiso 1 1 calc R . .
H29B H 0.2445 0.0200 0.6579 0.138 Uiso 1 1 calc R . .
H29C H 0.2733 -0.0301 0.5532 0.138 Uiso 1 1 calc R . .
Cl1 Cl 0.63118(8) 0.67821(6) 0.15464(7) 0.0437(2) Uani 1 1 d . . .
N1 N 1.0856(2) 0.37115(15) 0.88846(17) 0.0270(5) Uani 1 1 d . . .
H1C H 1.1227 0.3143 0.8745 0.032 Uiso 1 1 calc R . .
N2 N 1.0085(2) 0.37649(16) 1.09556(18) 0.0273(5) Uani 1 1 d . . .
H2C H 0.9959 0.4388 1.1071 0.033 Uiso 1 1 calc R . .
N3 N 0.6916(2) 0.3395(2) 1.01297(15) 0.0273(4) Uani 1 1 d . . .
H3B H 0.6264 0.3029 0.9681 0.033 Uiso 1 1 calc R . .
N4 N 0.8129(2) 0.47447(15) 0.89418(17) 0.0262(5) Uani 1 1 d . . .
H4D H 0.8538 0.5146 0.9478 0.031 Uiso 1 1 calc R . .
N5 N 0.7828(2) 0.26304(15) 0.81046(17) 0.0261(5) Uani 1 1 d . . .
H5C H 0.6921 0.2469 0.8190 0.031 Uiso 1 1 calc R . .
H5D H 0.7749 0.2975 0.7496 0.031 Uiso 1 1 calc R . .
N6 N 0.6259(4) 0.3716(2) 0.5978(3) 0.0815(12) Uani 1 1 d . . .
N7 N 0.1376(5) 0.1524(4) 0.4780(4) 0.0977(16) Uani 1 1 d . . .
Ni1 Ni 0.88777(3) 0.34151(2) 0.94424(2) 0.02364(9) Uani 1 1 d . . .
O1 O 0.96255(19) 0.21117(12) 0.98419(14) 0.0275(4) Uani 1 1 d . . .
O2 O 1.0061(2) 0.07314(13) 0.92274(16) 0.0351(5) Uani 1 1 d . . .
O3 O 0.5328(3) 0.74939(18) 0.1714(2) 0.0664(8) Uani 1 1 d . . .
O4 O 0.5718(3) 0.59209(19) 0.1680(3) 0.0764(9) Uani 1 1 d . . .
O5 O 0.6600(4) 0.6856(3) 0.0509(3) 0.1014(13) Uani 1 1 d . . .
O6 O 0.7608(3) 0.6901(3) 0.2270(3) 0.0927(12) Uani 1 1 d . . .

loop_
_atom_site_aniso_label
_atom_site_aniso_U_11
_atom_site_aniso_U_22
_atom_site_aniso_U_33
_atom_site_aniso_U_23
_atom_site_aniso_U_13
_atom_site_aniso_U_12
C1 0.0281(15) 0.0305(15) 0.0360(16) 0.0031(12) -0.0021(12) -0.0013(12)
C2 0.0258(13) 0.0291(19) 0.0303(14) 0.0014(11) -0.0043(10) 0.0011(10)
C3 0.0336(14) 0.0267(18) 0.0280(13) 0.0044(11) -0.0004(11) 0.0023(11)
C4 0.0491(16) 0.0416(16) 0.0286(13) 0.0058(19) 0.0002(12) -0.003(2)
C5 0.0443(15) 0.0320(14) 0.0281(12) 0.0021(17) 0.0095(11) 0.0050(17)
C6 0.0326(16) 0.0288(14) 0.0360(16) 0.0046(12) 0.0077(13) 0.0064(12)
C7 0.0394(16) 0.045(2) 0.0443(16) 0.0071(15) 0.0157(13) 0.0073(15)
C8 0.0364(16) 0.0287(16) 0.0432(17) 0.0047(13) 0.0071(13) 0.0016(13)
C9 0.0332(16) 0.0272(15) 0.0438(17) 0.0037(13) 0.0076(13) 0.0107(13)
C10 0.0290(15) 0.0254(15) 0.0394(16) 0.0049(12) 0.0010(13) 0.0054(12)
C11 0.0307(16) 0.0258(15) 0.0269(15) 0.0007(12) -0.0023(13) -0.0028(13)
C12 0.0365(17) 0.0343(18) 0.0434(19) 0.0142(15) -0.0033(15) 0.0047(14)
C13 0.0318(15) 0.0259(15) 0.0327(15) 0.0075(12) 0.0001(12) -0.0033(12)
C14 0.0339(16) 0.0286(15) 0.0282(14) 0.0047(12) 0.0027(12) -0.0004(12)
C15 0.0382(18) 0.0353(18) 0.0421(17) 0.0091(14) 0.0097(14) -0.0029(14)
C16 0.0426(17) 0.0331(16) 0.0340(16) 0.0041(12) 0.0063(13) -0.0051(13)
C17 0.0240(13) 0.0205(14) 0.0310(14) 0.0024(11) 0.0037(11) -0.0014(11)
C18 0.0284(14) 0.0208(14) 0.0279(15) -0.0016(12) 0.0006(12) 0.0004(12)
C19 0.0369(17) 0.0262(15) 0.0317(16) -0.0028(13) 0.0019(13) -0.0001(13)
C20 0.0322(15) 0.0274(15) 0.0307(15) -0.0069(12) 0.0044(12) -0.0007(12)
C21 0.0322(17) 0.075(3) 0.0367(18) -0.0106(17) 0.0025(14) -0.0059(16)
C22 0.056(2) 0.080(3) 0.0333(19) -0.0067(18) 0.0159(17) -0.014(2)
C23 0.051(2) 0.072(3) 0.0283(17) -0.0020(16) -0.0030(15) -0.0022(19)
C24 0.037(2) 0.089(3) 0.040(2) -0.0002(19) -0.0048(16) -0.0019(19)
C25 0.0360(18) 0.076(3) 0.0344(17) -0.0004(17) 0.0085(15) -0.0097(17)
C26 0.070(3) 0.061(3) 0.048(2) -0.0020(18) -0.0154(18) 0.002(2)
C27 0.063(3) 0.163(6) 0.104(4) -0.055(5) -0.005(3) -0.005(4)
C28 0.052(2) 0.104(4) 0.058(3) 0.023(3) 0.018(2) -0.006(2)
C29 0.093(4) 0.091(4) 0.083(3) 0.025(3) -0.004(3) -0.023(3)
Cl1 0.0347(4) 0.0384(4) 0.0584(5) 0.0060(4) 0.0096(4) 0.0013(3)
N1 0.0259(11) 0.0246(12) 0.0287(12) 0.0029(9) 0.0011(9) 0.0011(9)
N2 0.0283(12) 0.0228(11) 0.0292(12) 0.0008(9) 0.0014(10) 0.0020(9)
N3 0.0264(10) 0.0231(10) 0.0317(10) 0.0007(13) 0.0042(8) 0.0010(13)
N4 0.0284(12) 0.0208(12) 0.0263(12) -0.0013(9) -0.0026(10) 0.0005(9)
N5 0.0256(12) 0.0237(12) 0.0276(12) 0.0037(9) 0.0016(9) 0.0007(9)
N6 0.072(3) 0.060(2) 0.092(3) 0.0049(19) -0.034(2) -0.0079(18)
N7 0.075(3) 0.134(4) 0.090(3) 0.053(3) 0.030(2) 0.014(3)
Ni1 0.02375(15) 0.01987(15) 0.02509(15) 0.00083(17) -0.00087(11) 0.00061(16)
O1 0.0292(10) 0.0221(10) 0.0280(10) 0.0008(8) -0.0023(8) 0.0018(8)
O2 0.0399(12) 0.0219(10) 0.0385(11) -0.0007(8) -0.0053(9) 0.0047(9)
O3 0.0426(14) 0.0493(16) 0.106(2) 0.0007(15) 0.0108(14) 0.0141(12)
O4 0.091(2) 0.0449(16) 0.109(2) -0.0170(16) 0.0580(19) -0.0183(15)
O5 0.095(2) 0.127(3) 0.098(3) 0.053(2) 0.057(2) 0.037(2)
O6 0.0473(17) 0.085(2) 0.129(3) -0.021(2) -0.0259(17) 0.0192(17)

loop_
_atom_type_symbol
_atom_type_description
_atom_type_scat_dispersion_real
_atom_type_scat_dispersion_imag
_atom_type_scat_source
C C 0.0033 0.0016 'International Tables Vol C Tables 4.2.6.8 and 6.1.1.4'
H H 0.0000 0.0000 'International Tables Vol C Tables 4.2.6.8 and 6.1.1.4'
N N 0.0061 0.0033 'International Tables Vol C Tables 4.2.6.8 and 6.1.1.4'
O O 0.0106 0.0060 'International Tables Vol C Tables 4.2.6.8 and 6.1.1.4'
Cl Cl 0.1484 0.1585 'International Tables Vol C Tables 4.2.6.8 and 6.1.1.4'
Ni Ni 0.3393 1.1124 'International Tables Vol C Tables 4.2.6.8 and 6.1.1.4'

loop_
_geom_angle_atom_site_label_1
_geom_angle_atom_site_label_2
_geom_angle_atom_site_label_3
_geom_angle
_geom_angle_site_symmetry_1
_geom_angle_site_symmetry_3
_geom_angle_publ_flag
N1 C1 C2 111.2(2) . . ?
N1 C1 H1A 109.4 . . ?
C2 C1 H1A 109.4 . . ?
N1 C1 H1B 109.4 . . ?
C2 C1 H1B 109.4 . . ?
H1A C1 H1B 108.0 . . ?
N2 C2 C1 110.2(2) . . ?
N2 C2 H2A 109.6 . . ?
C1 C2 H2A 109.6 . . ?
N2 C2 H2B 109.6 . . ?
C1 C2 H2B 109.6 . . ?
H2A C2 H2B 108.1 . . ?
N2 C3 C5 110.8(2) . . ?
N2 C3 C4 113.2(2) . . ?
C5 C3 C4 109.1(2) . . ?
N2 C3 H3A 107.8 . . ?
C5 C3 H3A 107.8 . . ?
C4 C3 H3A 107.8 . . ?
C3 C4 H4A 109.5 . . ?
C3 C4 H4B 109.5 . . ?
H4A C4 H4B 109.5 . . ?
C3 C4 H4C 109.5 . . ?
H4A C4 H4C 109.5 . . ?
H4B C4 H4C 109.5 . . ?
C3 C5 C6 118.9(2) . . ?
C3 C5 H5A 107.6 . . ?
C6 C5 H5A 107.6 . . ?
C3 C5 H5B 107.6 . . ?
C6 C5 H5B 107.6 . . ?
H5A C5 H5B 107.0 . . ?
N3 C6 C8 107.4(2) . . ?
N3 C6 C5 110.6(2) . . ?
C8 C6 C5 111.3(3) . . ?
N3 C6 C7 111.8(2) . . ?
C8 C6 C7 107.7(2) . . ?
C5 C6 C7 108.1(2) . . ?
C6 C7 H7A 109.5 . . ?
C6 C7 H7B 109.5 . . ?
H7A C7 H7B 109.5 . . ?
C6 C7 H7C 109.5 . . ?
H7A C7 H7C 109.5 . . ?
H7B C7 H7C 109.5 . . ?
C6 C8 H8A 109.5 . . ?
C6 C8 H8B 109.5 . . ?
H8A C8 H8B 109.5 . . ?
C6 C8 H8C 109.5 . . ?
H8A C8 H8C 109.5 . . ?
H8B C8 H8C 109.5 . . ?
N3 C9 C10 110.6(2) . . ?
N3 C9 H9A 109.5 . . ?
C10 C9 H9A 109.5 . . ?
N3 C9 H9B 109.5 . . ?
C10 C9 H9B 109.5 . . ?
H9A C9 H9B 108.1 . . ?
N4 C10 C9 109.1(2) . . ?
N4 C10 H10A 109.9 . . ?
C9 C10 H10A 109.9 . . ?
N4 C10 H10B 109.9 . . ?
C9 C10 H10B 109.9 . . ?
H10A C10 H10B 108.3 . . ?
N4 C11 C13 110.2(2) . . ?
N4 C11 C12 111.1(2) . . ?
C13 C11 C12 108.7(3) . . ?
N4 C11 H11A 108.9 . . ?
C13 C11 H11A 108.9 . . ?
C12 C11 H11A 108.9 . . ?
C11 C12 H12A 109.5 . . ?
C11 C12 H12B 109.5 . . ?
H12A C12 H12B 109.5 . . ?
C11 C12 H12C 109.5 . . ?
H12A C12 H12C 109.5 . . ?
H12B C12 H12C 109.5 . . ?
C11 C13 C14 119.5(2) . . ?
C11 C13 H13A 107.4 . . ?
C14 C13 H13A 107.4 . . ?
C11 C13 H13B 107.4 . . ?
C14 C13 H13B 107.4 . . ?
H13A C13 H13B 107.0 . . ?
N1 C14 C16 108.8(2) . . ?
N1 C14 C13 109.9(2) . . ?
C16 C14 C13 110.9(2) . . ?
N1 C14 C15 111.2(2) . . ?
C16 C14 C15 107.9(3) . . ?
C13 C14 C15 108.1(2) . . ?
C14 C15 H15A 109.5 . . ?
C14 C15 H15B 109.5 . . ?
H15A C15 H15B 109.5 . . ?
C14 C15 H15C 109.5 . . ?
H15A C15 H15C 109.5 . . ?
H15B C15 H15C 109.5 . . ?
C14 C16 H16A 109.5 . . ?
C14 C16 H16B 109.5 . . ?
H16A C16 H16B 109.5 . . ?
C14 C16 H16C 109.5 . . ?
H16A C16 H16C 109.5 . . ?
H16B C16 H16C 109.5 . . ?
O2 C17 O1 125.2(2) . . ?
O2 C17 C18 118.3(2) . . ?
O1 C17 C18 116.6(2) . . ?
N5 C18 C19 113.1(2) . . ?
N5 C18 C17 110.1(2) . . ?
C19 C18 C17 111.6(2) . . ?
N5 C18 H18A 107.3 . . ?
C19 C18 H18A 107.3 . . ?
C17 C18 H18A 107.3 . . ?
C20 C19 C18 114.1(2) . . ?
C20 C19 H19A 108.7 . . ?
C18 C19 H19A 108.7 . . ?
C20 C19 H19B 108.7 . . ?
C18 C19 H19B 108.7 . . ?
H19A C19 H19B 107.6 . . ?
C25 C20 C21 118.2(3) . . ?
C25 C20 C19 121.2(3) . . ?
C21 C20 C19 120.5(3) . . ?
C20 C21 C22 121.3(3) . . ?
C20 C21 H21A 119.4 . . ?
C22 C21 H21A 119.4 . . ?
C23 C22 C21 120.1(3) . . ?
C23 C22 H22A 120.0 . . ?
C21 C22 H22A 120.0 . . ?
C24 C23 C22 119.0(3) . . ?
C24 C23 H23A 120.5 . . ?
C22 C23 H23A 120.5 . . ?
C23 C24 C25 120.9(3) . . ?
C23 C24 H24A 119.6 . . ?
C25 C24 H24A 119.6 . . ?
C20 C25 C24 120.7(3) . . ?
C20 C25 H25A 119.7 . . ?
C24 C25 H25A 119.7 . . ?
N6 C26 C27 178.2(5) . . ?
C26 C27 H27A 109.5 . . ?
C26 C27 H27B 109.5 . . ?
H27A C27 H27B 109.5 . . ?
C26 C27 H27C 109.5 . . ?
H27A C27 H27C 109.5 . . ?
H27B C27 H27C 109.5 . . ?
N7 C28 C29 179.4(6) . . ?
C28 C29 H29A 109.5 . . ?
C28 C29 H29B 109.5 . . ?
H29A C29 H29B 109.5 . . ?
C28 C29 H29C 109.5 . . ?
H29A C29 H29C 109.5 . . ?
H29B C29 H29C 109.5 . . ?
O4 Cl1 O6 110.7(2) . . ?
O4 Cl1 O5 109.8(2) . . ?
O6 Cl1 O5 108.1(2) . . ?
O4 Cl1 O3 109.69(17) . . ?
O6 Cl1 O3 108.95(19) . . ?
O5 Cl1 O3 109.6(2) . . ?
C1 N1 C14 111.6(2) . . ?
C1 N1 Ni1 104.19(17) . . ?
C14 N1 Ni1 122.60(16) . . ?
C1 N1 H1C 105.7 . . ?
C14 N1 H1C 105.7 . . ?
Ni1 N1 H1C 105.7 . . ?
C2 N2 C3 112.2(2) . . ?
C2 N2 Ni1 103.13(16) . . ?
C3 N2 Ni1 115.87(16) . . ?
C2 N2 H2C 108.4 . . ?
C3 N2 H2C 108.4 . . ?
Ni1 N2 H2C 108.4 . . ?
C9 N3 C6 113.0(2) . . ?
C9 N3 Ni1 104.50(18) . . ?
C6 N3 Ni1 120.83(15) . . ?
C9 N3 H3B 105.8 . . ?
C6 N3 H3B 105.8 . . ?
Ni1 N3 H3B 105.8 . . ?
C10 N4 C11 111.5(2) . . ?
C10 N4 Ni1 105.34(16) . . ?
C11 N4 Ni1 120.21(18) . . ?
C10 N4 H4D 106.3 . . ?
C11 N4 H4D 106.3 . . ?
Ni1 N4 H4D 106.3 . . ?
C18 N5 Ni1 108.53(16) . . ?
C18 N5 H5C 110.0 . . ?
Ni1 N5 H5C 110.0 . . ?
C18 N5 H5D 110.0 . . ?
Ni1 N5 H5D 110.0 . . ?
H5C N5 H5D 108.4 . . ?
O1 Ni1 N4 176.71(9) . . ?
O1 Ni1 N2 83.81(8) . . ?
N4 Ni1 N2 98.65(9) . . ?
O1 Ni1 N5 78.14(8) . . ?
N4 Ni1 N5 99.51(8) . . ?
N2 Ni1 N5 161.70(8) . . ?
O1 Ni1 N1 89.20(8) . . ?
N4 Ni1 N1 88.85(9) . . ?
N2 Ni1 N1 84.60(9) . . ?
N5 Ni1 N1 97.99(8) . . ?
O1 Ni1 N3 99.53(10) . . ?
N4 Ni1 N3 82.74(10) . . ?
N2 Ni1 N3 89.17(8) . . ?
N5 Ni1 N3 90.90(9) . . ?
N1 Ni1 N3 168.68(10) . . ?
C17 O1 Ni1 118.60(16) . . ?

loop_
_geom_bond_atom_site_label_1
_geom_bond_atom_site_label_2
_geom_bond_distance
_geom_bond_site_symmetry_2
_geom_bond_publ_flag
C1 N1 1.491(4) . ?
C1 C2 1.501(4) . ?
C1 H1A 0.9900 . ?
C1 H1B 0.9900 . ?
C2 N2 1.481(3) . ?
C2 H2A 0.9900 . ?
C2 H2B 0.9900 . ?
C3 N2 1.485(4) . ?
C3 C5 1.529(4) . ?
C3 C4 1.535(4) . ?
C3 H3A 1.0000 . ?
C4 H4A 0.9800 . ?
C4 H4B 0.9800 . ?
C4 H4C 0.9800 . ?
C5 C6 1.529(4) . ?
C5 H5A 0.9900 . ?
C5 H5B 0.9900 . ?
C6 N3 1.496(4) . ?
C6 C8 1.528(4) . ?
C6 C7 1.545(4) . ?
C7 H7A 0.9800 . ?
C7 H7B 0.9800 . ?
C7 H7C 0.9800 . ?
C8 H8A 0.9800 . ?
C8 H8B 0.9800 . ?
C8 H8C 0.9800 . ?
C9 N3 1.482(4) . ?
C9 C10 1.501(4) . ?
C9 H9A 0.9900 . ?
C9 H9B 0.9900 . ?
C10 N4 1.472(3) . ?
C10 H10A 0.9900 . ?
C10 H10B 0.9900 . ?
C11 N4 1.496(4) . ?
C11 C13 1.526(4) . ?
C11 C12 1.532(5) . ?
C11 H11A 1.0000 . ?
C12 H12A 0.9800 . ?
C12 H12B 0.9800 . ?
C12 H12C 0.9800 . ?
C13 C14 1.534(4) . ?
C13 H13A 0.9900 . ?
C13 H13B 0.9900 . ?
C14 N1 1.511(4) . ?
C14 C16 1.524(4) . ?
C14 C15 1.537(4) . ?
C15 H15A 0.9800 . ?
C15 H15B 0.9800 . ?
C15 H15C 0.9800 . ?
C16 H16A 0.9800 . ?
C16 H16B 0.9800 . ?
C16 H16C 0.9800 . ?
C17 O2 1.243(3) . ?
C17 O1 1.265(3) . ?
C17 C18 1.535(4) . ?
C18 N5 1.486(4) . ?
C18 C19 1.532(4) . ?
C18 H18A 1.0000 . ?
C19 C20 1.518(4) . ?
C19 H19A 0.9900 . ?
C19 H19B 0.9900 . ?
C20 C25 1.377(4) . ?
C20 C21 1.381(4) . ?
C21 C22 1.382(5) . ?
C21 H21A 0.9500 . ?
C22 C23 1.380(5) . ?
C22 H22A 0.9500 . ?
C23 C24 1.371(5) . ?
C23 H23A 0.9500 . ?
C24 C25 1.384(5) . ?
C24 H24A 0.9500 . ?
C25 H25A 0.9500 . ?
C26 N6 1.108(5) . ?
C26 C27 1.440(6) . ?
C27 H27A 0.9800 . ?
C27 H27B 0.9800 . ?
C27 H27C 0.9800 . ?
C28 N7 1.118(6) . ?
C28 C29 1.440(7) . ?
C29 H29A 0.9800 . ?
C29 H29B 0.9800 . ?
C29 H29C 0.9800 . ?
Cl1 O4 1.399(3) . ?
Cl1 O6 1.404(3) . ?
Cl1 O5 1.416(3) . ?
Cl1 O3 1.440(3) . ?
N1 Ni1 2.181(2) . ?
N1 H1C 0.9300 . ?
N2 Ni1 2.122(2) . ?
N2 H2C 0.9300 . ?
N3 Ni1 2.212(2) . ?
N3 H3B 0.9300 . ?
N4 Ni1 2.119(2) . ?
N4 H4D 0.9300 . ?
N5 Ni1 2.145(2) . ?
N5 H5C 0.9200 . ?
N5 H5D 0.9200 . ?
Ni1 O1 2.0558(18) . ?

loop_
_geom_hbond_atom_site_label_D
_geom_hbond_atom_site_label_H
_geom_hbond_atom_site_label_A
_geom_hbond_distance_DH
_geom_hbond_distance_HA
_geom_hbond_distance_DA
_geom_hbond_angle_DHA
_geom_hbond_site_symmetry_A
N5 H5C O3 0.92 2.17 3.060(4) 163.8 2_646
N4 H4D O2 0.93 2.10 3.001(3) 162.3 2_757
N3 H3B O3 0.93 2.25 3.154(4) 163.5 2_646
N2 H2C O2 0.93 1.99 2.872(3) 157.4 2_757

loop_
_geom_torsion_atom_site_label_1
_geom_torsion_atom_site_label_2
_geom_torsion_atom_site_label_3
_geom_torsion_atom_site_label_4
_geom_torsion
_geom_torsion_site_symmetry_1
_geom_torsion_site_symmetry_2
_geom_torsion_site_symmetry_3
_geom_torsion_site_symmetry_4
_geom_torsion_publ_flag
N1 C1 C2 N2 -59.1(3) . . . . ?
N2 C3 C5 C6 74.3(4) . . . . ?
C4 C3 C5 C6 -160.4(3) . . . . ?
C3 C5 C6 N3 -63.9(4) . . . . ?
C3 C5 C6 C8 55.4(4) . . . . ?
C3 C5 C6 C7 173.5(3) . . . . ?
N3 C9 C10 N4 -60.1(3) . . . . ?
N4 C11 C13 C14 71.4(3) . . . . ?
C12 C11 C13 C14 -166.7(3) . . . . ?
C11 C13 C14 N1 -65.1(3) . . . . ?
C11 C13 C14 C16 55.3(3) . . . . ?
C11 C13 C14 C15 173.4(3) . . . . ?
O2 C17 C18 N5 165.6(2) . . . . ?
O1 C17 C18 N5 -15.8(3) . . . . ?
O2 C17 C18 C19 39.2(4) . . . . ?
O1 C17 C18 C19 -142.2(2) . . . . ?
N5 C18 C19 C20 68.4(3) . . . . ?
C17 C18 C19 C20 -166.8(2) . . . . ?
C18 C19 C20 C25 -124.6(3) . . . . ?
C18 C19 C20 C21 57.8(4) . . . . ?
C25 C20 C21 C22 -1.1(5) . . . . ?
C19 C20 C21 C22 176.6(4) . . . . ?
C20 C21 C22 C23 0.2(6) . . . . ?
C21 C22 C23 C24 0.4(6) . . . . ?
C22 C23 C24 C25 -0.2(6) . . . . ?
C21 C20 C25 C24 1.3(6) . . . . ?
C19 C20 C25 C24 -176.4(3) . . . . ?
C23 C24 C25 C20 -0.6(6) . . . . ?
C2 C1 N1 C14 168.3(2) . . . . ?
C2 C1 N1 Ni1 34.1(3) . . . . ?
C16 C14 N1 C1 162.4(2) . . . . ?
C13 C14 N1 C1 -76.0(3) . . . . ?
C15 C14 N1 C1 43.6(3) . . . . ?
C16 C14 N1 Ni1 -73.1(3) . . . . ?
C13 C14 N1 Ni1 48.4(3) . . . . ?
C15 C14 N1 Ni1 168.1(2) . . . . ?
C1 C2 N2 C3 174.2(2) . . . . ?
C1 C2 N2 Ni1 48.8(2) . . . . ?
C5 C3 N2 C2 177.2(2) . . . . ?
C4 C3 N2 C2 54.3(3) . . . . ?
C5 C3 N2 Ni1 -64.7(3) . . . . ?
C4 C3 N2 Ni1 172.4(2) . . . . ?
C10 C9 N3 C6 169.9(2) . . . . ?
C10 C9 N3 Ni1 36.7(3) . . . . ?
C8 C6 N3 C9 162.2(2) . . . . ?
C5 C6 N3 C9 -76.2(3) . . . . ?
C7 C6 N3 C9 44.3(3) . . . . ?
C8 C6 N3 Ni1 -73.1(3) . . . . ?
C5 C6 N3 Ni1 48.5(3) . . . . ?
C7 C6 N3 Ni1 169.0(2) . . . . ?
C9 C10 N4 C11 -179.2(2) . . . . ?
C9 C10 N4 Ni1 48.8(2) . . . . ?
C13 C11 N4 C10 177.1(2) . . . . ?
C12 C11 N4 C10 56.6(3) . . . . ?
C13 C11 N4 Ni1 -58.9(3) . . . . ?
C12 C11 N4 Ni1 -179.40(19) . . . . ?
C19 C18 N5 Ni1 153.81(19) . . . . ?
C17 C18 N5 Ni1 28.2(3) . . . . ?
C10 N4 Ni1 O1 112.0(15) . . . . ?
C11 N4 Ni1 O1 -14.9(16) . . . . ?
C10 N4 Ni1 N2 -109.83(17) . . . . ?
C11 N4 Ni1 N2 123.27(19) . . . . ?
C10 N4 Ni1 N5 67.90(17) . . . . ?
C11 N4 Ni1 N5 -59.0(2) . . . . ?
C10 N4 Ni1 N1 165.81(17) . . . . ?
C11 N4 Ni1 N1 38.91(19) . . . . ?
C10 N4 Ni1 N3 -21.80(17) . . . . ?
C11 N4 Ni1 N3 -148.7(2) . . . . ?
C2 N2 Ni1 O1 67.03(16) . . . . ?
C3 N2 Ni1 O1 -55.95(18) . . . . ?
C2 N2 Ni1 N4 -110.76(16) . . . . ?
C3 N2 Ni1 N4 126.26(18) . . . . ?
C2 N2 Ni1 N5 76.4(3) . . . . ?
C3 N2 Ni1 N5 -46.6(4) . . . . ?
C2 N2 Ni1 N1 -22.75(16) . . . . ?
C3 N2 Ni1 N1 -145.74(19) . . . . ?
C2 N2 Ni1 N3 166.71(17) . . . . ?
C3 N2 Ni1 N3 43.73(19) . . . . ?
C18 N5 Ni1 O1 -24.62(17) . . . . ?
C18 N5 Ni1 N4 153.04(17) . . . . ?
C18 N5 Ni1 N2 -34.1(4) . . . . ?
C18 N5 Ni1 N1 62.87(18) . . . . ?
C18 N5 Ni1 N3 -124.17(18) . . . . ?
C1 N1 Ni1 O1 -89.52(16) . . . . ?
C14 N1 Ni1 O1 142.7(2) . . . . ?
C1 N1 Ni1 N4 93.13(17) . . . . ?
C14 N1 Ni1 N4 -34.6(2) . . . . ?
C1 N1 Ni1 N2 -5.67(16) . . . . ?
C14 N1 Ni1 N2 -133.4(2) . . . . ?
C1 N1 Ni1 N5 -167.43(16) . . . . ?
C14 N1 Ni1 N5 64.8(2) . . . . ?
C1 N1 Ni1 N3 51.2(5) . . . . ?
C14 N1 Ni1 N3 -76.6(5) . . . . ?
C9 N3 Ni1 O1 174.54(16) . . . . ?
C6 N3 Ni1 O1 46.0(2) . . . . ?
C9 N3 Ni1 N4 -7.86(16) . . . . ?
C6 N3 Ni1 N4 -136.5(2) . . . . ?
C9 N3 Ni1 N2 90.97(17) . . . . ?
C6 N3 Ni1 N2 -37.6(2) . . . . ?
C9 N3 Ni1 N5 -107.33(17) . . . . ?
C6 N3 Ni1 N5 124.1(2) . . . . ?
C9 N3 Ni1 N1 34.5(5) . . . . ?
C6 N3 Ni1 N1 -94.1(5) . . . . ?
O2 C17 O1 Ni1 172.0(2) . . . . ?
C18 C17 O1 Ni1 -6.4(3) . . . . ?
N4 Ni1 O1 C17 -26.5(16) . . . . ?
N2 Ni1 O1 C17 -164.9(2) . . . . ?
N5 Ni1 O1 C17 18.04(19) . . . . ?
N1 Ni1 O1 C17 -80.29(19) . . . . ?
N3 Ni1 O1 C17 106.95(19) . . . . ?
